data_7116856
loop_
_publ_author_name
'Markus Zegke'
'Gary S. Nichol'
'Polly L. Arnold'
'Jason B. Love'

_publ_section_title
;
 Catalytic one-electron reduction of uranyl(VI) to Group 1 uranyl(V)
 complexes via Al(III) coordination
;
_journal_name_full Chem.Commun.
_journal_page_first 5876
_journal_paper_doi 10.1039/C5cc00867K
_journal_volume 51
_journal_year 2015
_chemical_formula_sum 'C93 H97 Al N10 O2 U'
_chemical_formula_weight 1651.82
_chemical_name_systematic
;
 ?
;
_space_group_IT_number 14
_symmetry_cell_setting monoclinic
_symmetry_space_group_name_Hall '-P 2ybc'
_symmetry_space_group_name_H-M 'P 1 21/c 1'
_atom_sites_solution_hydrogens geom
_atom_sites_solution_primary direct
_atom_sites_solution_secondary difmap
_audit_creation_method SHELXL-97
_audit_update_record
;
2015-01-29 deposited with the CCDC.
2015-02-23 downloaded from the CCDC.
;
_cell_angle_alpha 90.00
_cell_angle_beta 98.5940(10)
_cell_angle_gamma 90.00
_cell_formula_units_Z 4
_cell_length_a 21.6483(2)
_cell_length_b 15.4318(2)
_cell_length_c 24.4807(2)
_cell_measurement_reflns_used 31354
_cell_measurement_temperature 120(2)
_cell_measurement_theta_max 76.1760
_cell_measurement_theta_min 3.3937
_cell_volume 8086.50(15)
_computing_cell_refinement
;
CrysAlisPro, Agilent Technologies,
Version 1.171.36.20 (release 27-06-2012 CrysAlis171 .NET)
(compiled Jul 11 2012,15:38:31)
;
_computing_data_collection
;
CrysAlisPro, Agilent Technologies,
Version 1.171.36.20 (release 27-06-2012 CrysAlis171 .NET)
(compiled Jul 11 2012,15:38:31)
;
_computing_data_reduction
;
CrysAlisPro, Agilent Technologies,
Version 1.171.36.20 (release 27-06-2012 CrysAlis171 .NET)
(compiled Jul 11 2012,15:38:31)
;
_computing_structure_refinement 'SHELXL-97 (Sheldrick, 2008)'
_computing_structure_solution SHELXS-97
_diffrn_ambient_temperature 120(2)
_diffrn_detector_area_resol_mean 10.3147
_diffrn_measured_fraction_theta_full 0.976
_diffrn_measured_fraction_theta_max 0.976
_diffrn_measurement_device_type 'SuperNova, Dual, Cu at zero, Atlas'
_diffrn_measurement_method '\w scans'
_diffrn_radiation_monochromator mirror
_diffrn_radiation_source 'SuperNova (Cu) X-ray Source'
_diffrn_radiation_type CuK\a
_diffrn_radiation_wavelength 1.54184
_diffrn_reflns_av_R_equivalents 0.0700
_diffrn_reflns_av_sigmaI/netI 0.0485
_diffrn_reflns_limit_h_max 27
_diffrn_reflns_limit_h_min -27
_diffrn_reflns_limit_k_max 18
_diffrn_reflns_limit_k_min -18
_diffrn_reflns_limit_l_max 30
_diffrn_reflns_limit_l_min -30
_diffrn_reflns_number 96487
_diffrn_reflns_theta_full 76.37
_diffrn_reflns_theta_max 76.37
_diffrn_reflns_theta_min 3.40
_diffrn_standards_number 0
_exptl_absorpt_coefficient_mu 6.182
_exptl_absorpt_correction_T_max 0.895
_exptl_absorpt_correction_T_min 0.481
_exptl_absorpt_correction_type gaussian
_exptl_absorpt_process_details
;
CrysAlisPro, Agilent Technologies,
Version 1.171.36.20 (release 27-06-2012 CrysAlis171 .NET)
(compiled Jul 11 2012,15:38:31)
Numerical absorption correction based on gaussian integration over
            a multifaceted crystal model
;
_exptl_crystal_colour Colourless
_exptl_crystal_density_diffrn 1.357
_exptl_crystal_density_method 'not measured'
_exptl_crystal_description Plate
_exptl_crystal_F_000 3384
_exptl_crystal_size_max 0.1794
_exptl_crystal_size_mid 0.0864
_exptl_crystal_size_min 0.0167
_refine_diff_density_max 2.175
_refine_diff_density_min -2.917
_refine_diff_density_rms 0.111
_refine_ls_extinction_method none
_refine_ls_goodness_of_fit_ref 1.026
_refine_ls_hydrogen_treatment mixed
_refine_ls_matrix_type full
_refine_ls_number_parameters 980
_refine_ls_number_reflns 16582
_refine_ls_number_restraints 0
_refine_ls_restrained_S_all 1.026
_refine_ls_R_factor_all 0.0531
_refine_ls_R_factor_gt 0.0393
_refine_ls_shift/su_max 0.003
_refine_ls_shift/su_mean 0.000
_refine_ls_structure_factor_coef Fsqd
_refine_ls_weighting_details 'calc w=1/[\s^2^(Fo^2^)+(0.0510P)^2^+8.8560P] where P=(Fo^2^+2Fc^2^)/3'
_refine_ls_weighting_scheme calc
_refine_ls_wR_factor_gt 0.0942
_refine_ls_wR_factor_ref 0.1025
_reflns_number_gt 13507
_reflns_number_total 16582
_reflns_threshold_expression >2\s(I)
_cod_data_source_file c5cc00867k2.cif
_cod_data_source_block po2015_gaussian
_cod_original_cell_volume 8086.50(14)
_cod_database_code 7116856

loop_
_symmetry_equiv_pos_as_xyz
'x, y, z'
'-x, y+1/2, -z+1/2'
'-x, -y, -z'
'x, -y-1/2, z-1/2'

loop_
_atom_site_label
_atom_site_type_symbol
_atom_site_fract_x
_atom_site_fract_y
_atom_site_fract_z
_atom_site_U_iso_or_equiv
_atom_site_adp_type
_atom_site_occupancy
_atom_site_symmetry_multiplicity
_atom_site_calc_flag
_atom_site_refinement_flags
C1 C 0.2845(2) 1.2323(3) 0.14635(18) 0.0290(9) Uani 1 1 d .
H1 H 0.2598 1.2826 0.1373 0.035 Uiso 1 1 calc R
C2 C 0.3504(2) 1.2394(3) 0.15240(18) 0.0299(10) Uani 1 1 d .
C3 C 0.3874(2) 1.3096(3) 0.14158(19) 0.0308(10) Uani 1 1 d .
H3 H 0.3734 1.3658 0.1295 0.037 Uiso 1 1 calc R
C4 C 0.4489(2) 1.2806(3) 0.15198(18) 0.0305(10) Uani 1 1 d .
H4 H 0.4851 1.3134 0.1482 0.037 Uiso 1 1 calc R
C5 C 0.44745(19) 1.1945(3) 0.16906(17) 0.0271(9) Uani 1 1 d .
C6 C 0.50165(18) 1.1329(3) 0.18330(18) 0.0279(9) Uani 1 1 d .
C7 C 0.5635(2) 1.1840(3) 0.1911(2) 0.0345(11) Uani 1 1 d .
H7A H 0.5670 1.2165 0.1573 0.052 Uiso 1 1 calc R
H7B H 0.5986 1.1436 0.1989 0.052 Uiso 1 1 calc R
H7C H 0.5641 1.2244 0.2221 0.052 Uiso 1 1 calc R
C8 C 0.5027(2) 1.0678(3) 0.13552(19) 0.0327(10) Uani 1 1 d .
H8A H 0.4638 1.0342 0.1303 0.049 Uiso 1 1 calc R
H8B H 0.5383 1.0285 0.1445 0.049 Uiso 1 1 calc R
H8C H 0.5066 1.0994 0.1015 0.049 Uiso 1 1 calc R
C9 C 0.49644(18) 1.0820(3) 0.23520(18) 0.0255(9) Uani 1 1 d .
C10 C 0.54131(19) 1.0714(3) 0.28261(19) 0.0298(10) Uani 1 1 d .
H10 H 0.5814 1.0977 0.2892 0.036 Uiso 1 1 calc R
C11 C 0.5160(2) 1.0154(3) 0.31816(19) 0.0315(10) Uani 1 1 d .
H11 H 0.5353 0.9963 0.3535 0.038 Uiso 1 1 calc R
C12 C 0.45664(19) 0.9930(3) 0.29109(18) 0.0271(9) Uani 1 1 d .
C13 C 0.41135(19) 0.9360(3) 0.30733(19) 0.0284(9) Uani 1 1 d .
H13 H 0.4191 0.9083 0.3424 0.034 Uiso 1 1 calc R
C14 C 0.31385(18) 0.8668(3) 0.29291(17) 0.0254(9) Uani 1 1 d .
C15 C 0.29290(19) 0.8794(3) 0.34374(18) 0.0305(10) Uani 1 1 d .
H15 H 0.3146 0.9188 0.3696 0.037 Uiso 1 1 calc R
C16 C 0.2411(2) 0.8355(3) 0.35737(18) 0.0300(10) Uani 1 1 d .
C17 C 0.2163(2) 0.8570(4) 0.4102(2) 0.0411(12) Uani 1 1 d .
H17A H 0.2401 0.9055 0.4287 0.062 Uiso 1 1 calc R
H17B H 0.2206 0.8063 0.4346 0.062 Uiso 1 1 calc R
H17C H 0.1721 0.8731 0.4017 0.062 Uiso 1 1 calc R
C18 C 0.1505(2) 0.7325(4) 0.3294(2) 0.0398(12) Uani 1 1 d .
H18A H 0.1169 0.7756 0.3246 0.060 Uiso 1 1 calc R
H18B H 0.1551 0.7090 0.3670 0.060 Uiso 1 1 calc R
H18C H 0.1403 0.6854 0.3027 0.060 Uiso 1 1 calc R
C19 C 0.21096(19) 0.7747(3) 0.3201(2) 0.0324(10) Uani 1 1 d .
C20 C 0.23428(19) 0.7580(3) 0.27106(19) 0.0303(10) Uani 1 1 d .
H20 H 0.2152 0.7143 0.2469 0.036 Uiso 1 1 calc R
C21 C 0.28516(19) 0.8039(3) 0.25666(18) 0.0283(9) Uani 1 1 d .
C22 C 0.30585(19) 0.7236(3) 0.18047(18) 0.0283(9) Uani 1 1 d .
H22 H 0.2977 0.6719 0.1993 0.034 Uiso 1 1 calc R
C23 C 0.31945(19) 0.7194(3) 0.12460(18) 0.0278(9) Uani 1 1 d .
C24 C 0.3228(2) 0.6518(3) 0.0890(2) 0.0333(10) Uani 1 1 d .
H24 H 0.3175 0.5922 0.0971 0.040 Uiso 1 1 calc R
C25 C 0.3355(2) 0.6859(3) 0.0383(2) 0.0337(10) Uani 1 1 d .
H25 H 0.3399 0.6536 0.0061 0.040 Uiso 1 1 calc R
C26 C 0.34020(18) 0.7750(3) 0.04412(17) 0.0254(9) Uani 1 1 d .
C27 C 0.34925(19) 0.8449(3) 0.00293(18) 0.0267(9) Uani 1 1 d .
C28 C 0.39965(19) 0.9104(3) 0.02740(19) 0.0317(10) Uani 1 1 d .
H28A H 0.3877 0.9364 0.0608 0.048 Uiso 1 1 calc R
H28B H 0.4035 0.9559 0.0002 0.048 Uiso 1 1 calc R
H28C H 0.4398 0.8805 0.0367 0.048 Uiso 1 1 calc R
C29 C 0.3697(2) 0.8038(3) -0.04875(18) 0.0331(10) Uani 1 1 d .
H29A H 0.4091 0.7725 -0.0383 0.050 Uiso 1 1 calc R
H29B H 0.3756 0.8494 -0.0754 0.050 Uiso 1 1 calc R
H29C H 0.3374 0.7634 -0.0656 0.050 Uiso 1 1 calc R
C30 C 0.28695(19) 0.8899(3) -0.01354(18) 0.0279(9) Uani 1 1 d .
C31 C 0.2448(2) 0.8851(3) -0.06152(19) 0.0313(10) Uani 1 1 d .
H31 H 0.2499 0.8529 -0.0936 0.038 Uiso 1 1 calc R
C32 C 0.1927(2) 0.9364(3) -0.0544(2) 0.0322(10) Uani 1 1 d .
H32 H 0.1564 0.9453 -0.0808 0.039 Uiso 1 1 calc R
C33 C 0.20406(19) 0.9714(3) -0.00196(19) 0.0283(9) Uani 1 1 d .
C34 C 0.16840(19) 1.0302(3) 0.02638(19) 0.0286(10) Uani 1 1 d .
H34 H 0.1291 1.0513 0.0089 0.034 Uiso 1 1 calc R
C35 C 0.15593(19) 1.1083(3) 0.10654(18) 0.0280(9) Uani 1 1 d .
C36 C 0.09038(19) 1.1100(3) 0.1016(2) 0.0328(10) Uani 1 1 d .
H36 H 0.0666 1.0745 0.0745 0.039 Uiso 1 1 calc R
C37 C 0.0596(2) 1.1617(3) 0.1348(2) 0.0360(11) Uani 1 1 d .
C38 C -0.0110(2) 1.1602(4) 0.1290(2) 0.0455(13) Uani 1 1 d .
H38A H -0.0277 1.1226 0.0981 0.068 Uiso 1 1 calc R
H38B H -0.0272 1.2191 0.1221 0.068 Uiso 1 1 calc R
H38C H -0.0237 1.1380 0.1632 0.068 Uiso 1 1 calc R
C39 C 0.0944(2) 1.2145(3) 0.1749(2) 0.0336(10) Uani 1 1 d .
C40 C 0.0635(2) 1.2698(4) 0.2140(2) 0.0464(13) Uani 1 1 d .
H40A H 0.0951 1.3050 0.2366 0.070 Uiso 1 1 calc R
H40B H 0.0426 1.2324 0.2379 0.070 Uiso 1 1 calc R
H40C H 0.0326 1.3079 0.1926 0.070 Uiso 1 1 calc R
C41 C 0.1594(2) 1.2137(3) 0.17977(19) 0.0320(10) Uani 1 1 d .
H41 H 0.1830 1.2500 0.2065 0.038 Uiso 1 1 calc R
C42 C 0.19058(18) 1.1613(3) 0.14664(18) 0.0279(9) Uani 1 1 d .
C43 C 0.1932(2) 0.9948(4) 0.2489(2) 0.0365(11) Uani 1 1 d .
H43 H 0.2125 1.0348 0.2756 0.044 Uiso 1 1 calc R
C44 C 0.1369(2) 0.9589(4) 0.2566(2) 0.0439(13) Uani 1 1 d .
H44 H 0.1183 0.9734 0.2882 0.053 Uiso 1 1 calc R
C45 C 0.1077(2) 0.9012(4) 0.2175(2) 0.0438(13) Uani 1 1 d .
H45 H 0.0690 0.8752 0.2218 0.053 Uiso 1 1 calc R
C46 C 0.1366(2) 0.8826(4) 0.1721(2) 0.0408(12) Uani 1 1 d .
H46 H 0.1174 0.8444 0.1442 0.049 Uiso 1 1 calc R
C47 C 0.1936(2) 0.9204(3) 0.1679(2) 0.0334(10) Uani 1 1 d .
H47 H 0.2134 0.9061 0.1370 0.040 Uiso 1 1 calc R
C48 C 0.2617(2) 1.2634(4) 0.3146(2) 0.0430(13) Uani 1 1 d .
H48A H 0.2663 1.2986 0.2821 0.064 Uiso 1 1 calc R
H48B H 0.2651 1.3007 0.3473 0.064 Uiso 1 1 calc R
H48C H 0.2208 1.2350 0.3090 0.064 Uiso 1 1 calc R
C49 C 0.3381(2) 1.1097(4) 0.3948(2) 0.0425(12) Uani 1 1 d .
H49A H 0.2984 1.0823 0.3994 0.064 Uiso 1 1 calc R
H49B H 0.3511 1.1490 0.4258 0.064 Uiso 1 1 calc R
H49C H 0.3700 1.0648 0.3939 0.064 Uiso 1 1 calc R
C50 C 0.4124(2) 1.3019(3) 0.28905(19) 0.0347(11) Uani 1 1 d .
H50 H 0.3757 1.3197 0.2655 0.042 Uiso 1 1 calc R
C51 C 0.4667(2) 1.3473(3) 0.2872(2) 0.0360(11) Uani 1 1 d .
H51 H 0.4674 1.3953 0.2630 0.043 Uiso 1 1 calc R
C52 C 0.5202(2) 1.3218(3) 0.3213(2) 0.0360(11) Uani 1 1 d .
H52 H 0.5583 1.3525 0.3215 0.043 Uiso 1 1 calc R
C53 C 0.5174(2) 1.2505(3) 0.3555(2) 0.0378(11) Uani 1 1 d .
H53 H 0.5537 1.2308 0.3788 0.045 Uiso 1 1 calc R
C54 C 0.4609(2) 1.2088(3) 0.3549(2) 0.0331(10) Uani 1 1 d .
H54 H 0.4589 1.1603 0.3786 0.040 Uiso 1 1 calc R
C55 C 0.1583(3) 0.7413(4) 0.0447(3) 0.0545(16) Uani 1 1 d .
H55 H 0.1976 0.7686 0.0448 0.065 Uiso 1 1 calc R
C56 C 0.1480(3) 0.6904(5) 0.0885(3) 0.0635(18) Uani 1 1 d .
H56 H 0.1802 0.6826 0.1189 0.076 Uiso 1 1 calc R
C57 C 0.0910(4) 0.6507(5) 0.0884(3) 0.074(2) Uani 1 1 d .
H57 H 0.0840 0.6155 0.1187 0.089 Uiso 1 1 calc R
C58 C 0.0443(3) 0.6618(5) 0.0444(4) 0.074(2) Uani 1 1 d .
H58 H 0.0049 0.6346 0.0443 0.089 Uiso 1 1 calc R
C59 C 0.0546(3) 0.7122(5) 0.0005(3) 0.069(2) Uani 1 1 d .
H59 H 0.0225 0.7194 -0.0301 0.083 Uiso 1 1 calc R
C60 C 0.1117(3) 0.7526(4) 0.0010(3) 0.0562(16) Uani 1 1 d .
H60 H 0.1186 0.7883 -0.0291 0.067 Uiso 1 1 calc R
C61 C 0.9343(3) 0.4939(5) 0.0949(3) 0.0604(17) Uani 1 1 d .
H61 H 0.9161 0.4652 0.0621 0.072 Uiso 1 1 calc R
C62 C 0.9113(3) 0.5724(5) 0.1095(3) 0.0664(19) Uani 1 1 d .
H62 H 0.8771 0.5984 0.0864 0.080 Uiso 1 1 calc R
C63 C 0.9374(4) 0.6132(5) 0.1572(3) 0.072(2) Uani 1 1 d .
H63 H 0.9211 0.6674 0.1669 0.087 Uiso 1 1 calc R
C64 C 0.9872(3) 0.5764(5) 0.1915(3) 0.0633(17) Uani 1 1 d .
H64 H 1.0054 0.6052 0.2243 0.076 Uiso 1 1 calc R
C65 C 1.0100(3) 0.4976(5) 0.1774(3) 0.0594(17) Uani 1 1 d .
H65 H 1.0434 0.4707 0.2009 0.071 Uiso 1 1 calc R
C66 C 0.9838(3) 0.4578(5) 0.1286(3) 0.0623(17) Uani 1 1 d .
H66 H 1.0006 0.4044 0.1183 0.075 Uiso 1 1 calc R
C67 C 0.2502(3) 0.4686(4) 0.1783(3) 0.0474(13) Uani 1 1 d .
H67 H 0.2521 0.4504 0.1415 0.057 Uiso 1 1 calc R
C68 C 0.3037(3) 0.4755(4) 0.2153(3) 0.0487(14) Uani 1 1 d .
H68 H 0.3427 0.4615 0.2040 0.058 Uiso 1 1 calc R
C69 C 0.3021(3) 0.5020(4) 0.2679(3) 0.0542(15) Uani 1 1 d .
H69 H 0.3398 0.5071 0.2931 0.065 Uiso 1 1 calc R
C70 C 0.2449(4) 0.5220(4) 0.2850(3) 0.069(2) Uani 1 1 d .
H70 H 0.2432 0.5407 0.3217 0.083 Uiso 1 1 calc R
C71 C 0.1903(3) 0.5137(5) 0.2467(3) 0.0598(17) Uani 1 1 d .
H71 H 0.1509 0.5260 0.2574 0.072 Uiso 1 1 calc R
C72 C 0.1940(3) 0.4879(4) 0.1941(3) 0.0546(15) Uani 1 1 d .
H72 H 0.1569 0.4833 0.1680 0.065 Uiso 1 1 calc R
C73 C 0.3578(3) 0.4045(4) 0.4175(2) 0.0432(13) Uani 1 1 d .
H73 H 0.3483 0.4294 0.3817 0.052 Uiso 1 1 calc R
C74 C 0.4172(2) 0.3762(4) 0.4362(2) 0.0403(12) Uani 1 1 d .
H74 H 0.4490 0.3819 0.4135 0.048 Uiso 1 1 calc R
C75 C 0.4308(2) 0.3393(4) 0.4881(2) 0.0433(13) Uani 1 1 d .
H75 H 0.4718 0.3189 0.5010 0.052 Uiso 1 1 calc R
C76 C 0.3845(2) 0.3321(4) 0.5214(2) 0.0450(13) Uani 1 1 d .
H76 H 0.3939 0.3075 0.5573 0.054 Uiso 1 1 calc R
C77 C 0.3251(2) 0.3607(4) 0.5025(2) 0.0431(13) Uani 1 1 d .
H77 H 0.2932 0.3557 0.5251 0.052 Uiso 1 1 calc R
C78 C 0.3117(2) 0.3969(4) 0.4504(2) 0.0424(12) Uani 1 1 d .
H78 H 0.2706 0.4166 0.4373 0.051 Uiso 1 1 calc R
C79 C 0.4680(3) 0.4271(5) 0.0154(3) 0.0691(19) Uani 1 1 d .
H79 H 0.4461 0.3775 0.0251 0.083 Uiso 1 1 calc R
C80 C 0.4469(3) 0.5102(6) 0.0245(3) 0.069(2) Uani 1 1 d .
H80 H 0.4110 0.5179 0.0419 0.083 Uiso 1 1 calc R
C81 C 0.4780(3) 0.5810(5) 0.0082(3) 0.068(2) Uani 1 1 d .
H81 H 0.4620 0.6373 0.0134 0.082 Uiso 1 1 calc R
C82 C 0.1914(3) 0.1988(4) 0.5282(2) 0.0471(13) Uani 1 1 d .
H82 H 0.1927 0.2603 0.5284 0.056 Uiso 1 1 calc R
C83 C 0.2392(3) 0.1517(4) 0.5102(2) 0.0482(14) Uani 1 1 d .
H83 H 0.2731 0.1809 0.4977 0.058 Uiso 1 1 calc R
C84 C 0.2371(3) 0.0618(4) 0.5106(2) 0.0516(15) Uani 1 1 d .
H84 H 0.2699 0.0292 0.4988 0.062 Uiso 1 1 calc R
C85 C 0.1875(3) 0.0199(4) 0.5282(2) 0.0544(15) Uani 1 1 d .
H85 H 0.1862 -0.0416 0.5284 0.065 Uiso 1 1 calc R
C86 C 0.1396(3) 0.0672(4) 0.5455(2) 0.0529(15) Uani 1 1 d .
H86 H 0.1051 0.0382 0.5572 0.064 Uiso 1 1 calc R
C87 C 0.1420(3) 0.1558(4) 0.5457(2) 0.0491(14) Uani 1 1 d .
H87 H 0.1094 0.1881 0.5581 0.059 Uiso 1 1 calc R
C88 C 0.1261(3) 0.1199(4) 0.8579(3) 0.0515(14) Uani 1 1 d .
H88 H 0.1598 0.1169 0.8372 0.062 Uiso 1 1 calc R
C89 C 0.0751(3) 0.0659(4) 0.8449(3) 0.0520(15) Uani 1 1 d .
H89 H 0.0741 0.0253 0.8156 0.062 Uiso 1 1 calc R
C90 C 0.0256(2) 0.0707(4) 0.8745(3) 0.0520(15) Uani 1 1 d .
H90 H -0.0093 0.0333 0.8657 0.062 Uiso 1 1 calc R
C91 C 0.0270(3) 0.1300(5) 0.9170(3) 0.0573(16) Uani 1 1 d .
H91 H -0.0071 0.1338 0.9372 0.069 Uiso 1 1 calc R
C92 C 0.0780(3) 0.1835(4) 0.9298(3) 0.0573(16) Uani 1 1 d .
H92 H 0.0788 0.2245 0.9589 0.069 Uiso 1 1 calc R
C93 C 0.1280(3) 0.1783(4) 0.9008(3) 0.0513(14) Uani 1 1 d .
H93 H 0.1634 0.2145 0.9104 0.062 Uiso 1 1 calc R
N7 N 0.25686(16) 1.1594(3) 0.15277(15) 0.0287(8) Uani 1 1 d .
N8 N 0.38714(16) 1.1684(3) 0.16948(15) 0.0288(8) Uani 1 1 d .
N1 N 0.44437(16) 1.0346(2) 0.23996(14) 0.0257(8) Uani 1 1 d .
N2 N 0.35931(15) 0.9213(3) 0.27466(15) 0.0270(8) Uani 1 1 d .
N3 N 0.30481(16) 0.7967(3) 0.20454(15) 0.0281(8) Uani 1 1 d .
N4 N 0.33046(16) 0.7941(3) 0.09669(15) 0.0262(8) Uani 1 1 d .
H100 H 0.331(2) 0.842(4) 0.109(2) 0.039 Uiso 1 1 d .
N5 N 0.26184(16) 0.9418(3) 0.02234(16) 0.0270(8) Uani 1 1 d .
H101 H 0.277(3) 0.956(3) 0.054(2) 0.040 Uiso 1 1 d .
N6 N 0.19046(16) 1.0540(3) 0.07585(16) 0.0289(8) Uani 1 1 d .
N9 N 0.22226(16) 0.9762(3) 0.20534(16) 0.0297(8) Uani 1 1 d .
N10 N 0.40857(16) 1.2339(3) 0.32235(15) 0.0292(8) Uani 1 1 d .
O2 O 0.32040(13) 1.1068(2) 0.26635(12) 0.0298(7) Uani 1 1 d .
O1 O 0.33610(13) 0.9753(2) 0.13723(13) 0.0294(7) Uani 1 1 d .
U1 U 0.332583(6) 1.041308(9) 0.200096(5) 0.02312(5) Uani 1 1 d .
Al1 Al 0.32777(6) 1.17533(10) 0.32534(6) 0.0300(3) Uani 1 1 d .

loop_
_atom_site_aniso_label
_atom_site_aniso_U_11
_atom_site_aniso_U_22
_atom_site_aniso_U_33
_atom_site_aniso_U_23
_atom_site_aniso_U_13
_atom_site_aniso_U_12
C1 0.031(2) 0.031(3) 0.025(2) -0.0003(18) 0.0041(16) 0.0034(18)
C2 0.030(2) 0.033(3) 0.027(2) -0.0036(19) 0.0054(17) 0.0018(18)
C3 0.038(2) 0.022(3) 0.032(2) 0.0025(19) 0.0036(18) -0.0028(18)
C4 0.033(2) 0.030(3) 0.030(2) -0.0006(19) 0.0103(17) -0.0084(19)
C5 0.0289(19) 0.029(3) 0.024(2) -0.0048(18) 0.0056(16) -0.0019(18)
C6 0.0230(18) 0.030(3) 0.032(2) -0.0012(19) 0.0076(16) -0.0035(17)
C7 0.029(2) 0.036(3) 0.040(3) -0.005(2) 0.0078(18) -0.0047(19)
C8 0.036(2) 0.036(3) 0.028(2) -0.003(2) 0.0101(18) 0.001(2)
C9 0.0228(18) 0.028(2) 0.026(2) -0.0012(18) 0.0075(15) 0.0008(16)
C10 0.0256(19) 0.035(3) 0.028(2) -0.0046(19) 0.0021(16) -0.0023(18)
C11 0.027(2) 0.040(3) 0.027(2) -0.002(2) 0.0005(16) 0.0035(19)
C12 0.0263(19) 0.028(3) 0.027(2) -0.0047(18) 0.0052(16) 0.0024(17)
C13 0.028(2) 0.029(3) 0.030(2) 0.0008(18) 0.0085(17) 0.0047(17)
C14 0.0255(18) 0.024(2) 0.026(2) 0.0013(18) 0.0041(15) 0.0030(17)
C15 0.030(2) 0.037(3) 0.025(2) 0.002(2) 0.0063(16) 0.0042(19)
C16 0.031(2) 0.035(3) 0.026(2) 0.0050(19) 0.0086(17) 0.0022(19)
C17 0.043(3) 0.048(3) 0.036(3) 0.001(2) 0.017(2) 0.005(2)
C18 0.030(2) 0.053(4) 0.039(3) 0.010(2) 0.0104(19) -0.006(2)
C19 0.0264(19) 0.035(3) 0.036(3) 0.010(2) 0.0065(17) 0.0035(18)
C20 0.028(2) 0.034(3) 0.029(2) -0.0005(19) 0.0039(16) -0.0028(18)
C21 0.0282(19) 0.030(3) 0.027(2) 0.0031(19) 0.0039(16) 0.0046(18)
C22 0.0273(19) 0.030(3) 0.027(2) 0.0039(19) 0.0051(16) 0.0014(17)
C23 0.0271(19) 0.025(3) 0.031(2) -0.0008(18) 0.0028(16) 0.0010(17)
C24 0.035(2) 0.026(3) 0.039(3) 0.002(2) 0.0071(19) 0.0016(19)
C25 0.033(2) 0.037(3) 0.032(2) -0.003(2) 0.0078(18) 0.0018(19)
C26 0.0240(18) 0.029(3) 0.023(2) 0.0012(18) 0.0053(15) 0.0025(16)
C27 0.0274(19) 0.029(3) 0.025(2) 0.0015(18) 0.0070(16) 0.0019(17)
C28 0.0252(19) 0.040(3) 0.031(2) 0.000(2) 0.0056(17) 0.0005(18)
C29 0.035(2) 0.039(3) 0.027(2) -0.002(2) 0.0113(18) 0.003(2)
C30 0.0260(19) 0.031(3) 0.028(2) -0.0016(19) 0.0081(16) -0.0024(17)
C31 0.033(2) 0.034(3) 0.027(2) -0.003(2) 0.0057(17) -0.0014(19)
C32 0.028(2) 0.036(3) 0.031(2) 0.000(2) -0.0003(17) 0.0017(18)
C33 0.0261(19) 0.031(3) 0.028(2) -0.0020(19) 0.0043(16) 0.0003(17)
C34 0.0226(18) 0.029(3) 0.034(2) -0.0024(19) 0.0032(16) 0.0025(17)
C35 0.0273(19) 0.027(3) 0.031(2) 0.0017(19) 0.0079(16) 0.0022(17)
C36 0.026(2) 0.036(3) 0.036(3) -0.003(2) 0.0025(17) 0.0020(18)
C37 0.028(2) 0.040(3) 0.041(3) 0.003(2) 0.0068(18) 0.0051(19)
C38 0.031(2) 0.049(4) 0.058(3) -0.010(3) 0.011(2) 0.004(2)
C39 0.036(2) 0.029(3) 0.038(3) 0.002(2) 0.0127(19) 0.0068(19)
C40 0.040(3) 0.051(4) 0.050(3) -0.006(3) 0.014(2) 0.010(2)
C41 0.032(2) 0.032(3) 0.032(2) 0.000(2) 0.0063(17) 0.0050(19)
C42 0.0241(19) 0.030(3) 0.030(2) 0.0032(19) 0.0054(16) 0.0027(17)
C43 0.029(2) 0.043(3) 0.038(3) 0.002(2) 0.0058(18) 0.003(2)
C44 0.031(2) 0.056(4) 0.046(3) 0.004(3) 0.010(2) 0.003(2)
C45 0.027(2) 0.059(4) 0.046(3) 0.012(3) 0.005(2) -0.008(2)
C46 0.033(2) 0.046(3) 0.040(3) 0.006(2) -0.0043(19) -0.004(2)
C47 0.027(2) 0.036(3) 0.037(3) 0.004(2) 0.0039(18) 0.0002(19)
C48 0.031(2) 0.043(3) 0.055(3) -0.023(3) 0.005(2) 0.004(2)
C49 0.047(3) 0.054(4) 0.028(3) -0.004(2) 0.008(2) -0.011(2)
C50 0.035(2) 0.039(3) 0.029(2) 0.004(2) 0.0018(18) -0.003(2)
C51 0.040(2) 0.036(3) 0.032(3) 0.001(2) 0.0059(19) -0.002(2)
C52 0.033(2) 0.037(3) 0.039(3) -0.003(2) 0.0127(19) -0.009(2)
C53 0.030(2) 0.039(3) 0.044(3) -0.003(2) 0.0031(19) 0.004(2)
C54 0.033(2) 0.030(3) 0.037(3) 0.000(2) 0.0064(18) 0.0009(19)
C55 0.045(3) 0.055(4) 0.068(4) -0.014(3) 0.021(3) -0.006(3)
C56 0.060(4) 0.072(5) 0.061(4) -0.003(4) 0.018(3) 0.008(3)
C57 0.089(5) 0.053(5) 0.093(6) 0.023(4) 0.056(5) 0.013(4)
C58 0.057(4) 0.053(4) 0.122(7) 0.007(4) 0.043(4) -0.012(3)
C59 0.051(3) 0.086(6) 0.072(5) -0.008(4) 0.015(3) -0.010(3)
C60 0.051(3) 0.068(5) 0.054(4) 0.000(3) 0.022(3) -0.007(3)
C61 0.063(4) 0.058(4) 0.060(4) 0.011(3) 0.010(3) -0.009(3)
C62 0.077(4) 0.069(5) 0.052(4) 0.021(4) 0.007(3) 0.007(4)
C63 0.094(5) 0.064(5) 0.059(4) 0.010(4) 0.015(4) 0.010(4)
C64 0.066(4) 0.057(4) 0.065(4) 0.007(3) 0.003(3) -0.002(3)
C65 0.050(3) 0.059(4) 0.067(4) 0.004(3) 0.002(3) -0.008(3)
C66 0.061(4) 0.061(5) 0.065(4) 0.001(3) 0.011(3) -0.009(3)
C67 0.058(3) 0.038(3) 0.047(3) 0.003(3) 0.010(3) -0.002(3)
C68 0.046(3) 0.042(4) 0.059(4) 0.007(3) 0.011(3) 0.002(2)
C69 0.056(3) 0.042(4) 0.059(4) 0.010(3) -0.010(3) -0.011(3)
C70 0.115(6) 0.049(4) 0.047(4) -0.005(3) 0.021(4) -0.013(4)
C71 0.057(3) 0.062(5) 0.065(4) -0.004(3) 0.025(3) 0.001(3)
C72 0.048(3) 0.062(4) 0.052(4) 0.000(3) 0.002(3) -0.004(3)
C73 0.054(3) 0.047(4) 0.028(3) -0.001(2) 0.005(2) 0.007(3)
C74 0.044(3) 0.045(3) 0.035(3) 0.003(2) 0.016(2) -0.004(2)
C75 0.034(2) 0.056(4) 0.040(3) 0.010(3) 0.006(2) 0.001(2)
C76 0.047(3) 0.050(4) 0.038(3) 0.011(3) 0.007(2) -0.004(2)
C77 0.038(2) 0.043(3) 0.052(3) -0.004(3) 0.018(2) -0.006(2)
C78 0.037(2) 0.040(3) 0.048(3) -0.005(2) 0.000(2) 0.009(2)
C79 0.071(4) 0.075(5) 0.057(4) 0.006(4) -0.004(3) 0.019(4)
C80 0.071(4) 0.087(6) 0.050(4) 0.007(4) 0.011(3) 0.038(4)
C81 0.076(4) 0.071(5) 0.055(4) -0.010(4) 0.001(3) 0.035(4)
C82 0.056(3) 0.043(4) 0.040(3) -0.007(3) 0.003(2) -0.001(3)
C83 0.057(3) 0.050(4) 0.039(3) -0.007(3) 0.011(2) -0.004(3)
C84 0.058(3) 0.058(4) 0.040(3) -0.003(3) 0.010(3) 0.005(3)
C85 0.075(4) 0.050(4) 0.038(3) 0.000(3) 0.007(3) 0.000(3)
C86 0.059(3) 0.061(4) 0.038(3) 0.003(3) 0.005(3) -0.010(3)
C87 0.048(3) 0.065(4) 0.034(3) -0.008(3) 0.004(2) 0.004(3)
C88 0.044(3) 0.054(4) 0.057(4) 0.008(3) 0.006(2) 0.000(3)
C89 0.049(3) 0.050(4) 0.053(4) 0.004(3) -0.002(3) 0.000(3)
C90 0.035(3) 0.051(4) 0.068(4) 0.017(3) 0.001(3) -0.003(2)
C91 0.040(3) 0.071(5) 0.061(4) 0.009(3) 0.006(3) 0.004(3)
C92 0.052(3) 0.059(4) 0.058(4) -0.002(3) 0.000(3) 0.004(3)
C93 0.046(3) 0.048(4) 0.058(4) 0.006(3) 0.001(3) -0.001(3)
N7 0.0262(17) 0.033(2) 0.0270(19) -0.0018(16) 0.0040(14) -0.0012(15)
N8 0.0278(17) 0.032(2) 0.0269(19) -0.0008(16) 0.0057(14) 0.0033(15)
N1 0.0303(17) 0.027(2) 0.0211(17) 0.0000(15) 0.0074(13) -0.0012(15)
N2 0.0239(16) 0.028(2) 0.030(2) -0.0051(16) 0.0063(14) -0.0014(14)
N3 0.0276(16) 0.032(2) 0.0260(19) 0.0030(16) 0.0064(14) -0.0002(15)
N4 0.0299(17) 0.024(2) 0.0252(19) -0.0020(16) 0.0063(14) 0.0008(15)
N5 0.0260(16) 0.032(2) 0.0234(19) -0.0036(16) 0.0043(14) 0.0020(15)
N6 0.0231(16) 0.031(2) 0.033(2) -0.0008(16) 0.0068(14) 0.0018(14)
N9 0.0276(17) 0.030(2) 0.031(2) 0.0048(16) 0.0037(14) 0.0050(15)
N10 0.0289(17) 0.031(2) 0.0279(19) -0.0042(16) 0.0062(14) -0.0018(15)
O2 0.0267(14) 0.0348(19) 0.0285(16) -0.0024(14) 0.0062(11) 0.0004(13)
O1 0.0255(14) 0.0311(19) 0.0316(17) 0.0019(13) 0.0039(12) 0.0008(12)
U1 0.02098(7) 0.02621(9) 0.02264(8) -0.00104(6) 0.00482(5) -0.00047(5)
Al1 0.0280(6) 0.0361(8) 0.0270(7) -0.0062(6) 0.0076(5) -0.0042(5)

loop_
_atom_type_symbol
_atom_type_description
_atom_type_scat_dispersion_real
_atom_type_scat_dispersion_imag
_atom_type_scat_source
C C 0.0181 0.0091 'International Tables Vol C Tables 4.2.6.8 and 6.1.1.4'
H H 0.0000 0.0000 'International Tables Vol C Tables 4.2.6.8 and 6.1.1.4'
N N 0.0311 0.0180 'International Tables Vol C Tables 4.2.6.8 and 6.1.1.4'
O O 0.0492 0.0322 'International Tables Vol C Tables 4.2.6.8 and 6.1.1.4'
U U -4.3638 13.4090 'International Tables Vol C Tables 4.2.6.8 and 6.1.1.4'
Al Al 0.2130 0.2455 'International Tables Vol C Tables 4.2.6.8 and 6.1.1.4'

loop_
_geom_angle_atom_site_label_1
_geom_angle_atom_site_label_2
_geom_angle_atom_site_label_3
_geom_angle
_geom_angle_site_symmetry_1
_geom_angle_site_symmetry_3
N7 C1 C2 122.1(4) . .
N7 C1 H1 119.0 . .
C2 C1 H1 119.0 . .
N8 C2 C3 110.6(4) . .
N8 C2 C1 119.7(4) . .
C3 C2 C1 129.7(4) . .
C4 C3 C2 106.1(4) . .
C4 C3 H3 127.0 . .
C2 C3 H3 127.0 . .
C3 C4 C5 107.3(4) . .
C3 C4 H4 126.3 . .
C5 C4 H4 126.3 . .
N8 C5 C4 110.2(4) . .
N8 C5 C6 121.6(4) . .
C4 C5 C6 128.2(4) . .
C5 C6 C9 111.6(3) . .
C5 C6 C7 109.7(4) . .
C9 C6 C7 109.5(4) . .
C5 C6 C8 109.5(4) . .
C9 C6 C8 108.0(4) . .
C7 C6 C8 108.4(3) . .
C6 C7 H7A 109.5 . .
C6 C7 H7B 109.5 . .
H7A C7 H7B 109.5 . .
C6 C7 H7C 109.5 . .
H7A C7 H7C 109.5 . .
H7B C7 H7C 109.5 . .
C6 C8 H8A 109.5 . .
C6 C8 H8B 109.5 . .
H8A C8 H8B 109.5 . .
C6 C8 H8C 109.5 . .
H8A C8 H8C 109.5 . .
H8B C8 H8C 109.5 . .
N1 C9 C10 110.2(4) . .
N1 C9 C6 121.1(4) . .
C10 C9 C6 128.6(4) . .
C11 C10 C9 107.4(4) . .
C11 C10 H10 126.3 . .
C9 C10 H10 126.3 . .
C10 C11 C12 106.0(4) . .
C10 C11 H11 127.0 . .
C12 C11 H11 127.0 . .
N1 C12 C11 110.5(4) . .
N1 C12 C13 119.3(4) . .
C11 C12 C13 130.2(4) . .
N2 C13 C12 120.5(4) . .
N2 C13 H13 119.7 . .
C12 C13 H13 119.7 . .
C21 C14 C15 119.3(4) . .
C21 C14 N2 118.4(4) . .
C15 C14 N2 122.0(4) . .
C16 C15 C14 121.7(4) . .
C16 C15 H15 119.2 . .
C14 C15 H15 119.2 . .
C15 C16 C19 118.8(4) . .
C15 C16 C17 120.1(4) . .
C19 C16 C17 121.0(4) . .
C16 C17 H17A 109.5 . .
C16 C17 H17B 109.5 . .
H17A C17 H17B 109.5 . .
C16 C17 H17C 109.5 . .
H17A C17 H17C 109.5 . .
H17B C17 H17C 109.5 . .
C19 C18 H18A 109.5 . .
C19 C18 H18B 109.5 . .
H18A C18 H18B 109.5 . .
C19 C18 H18C 109.5 . .
H18A C18 H18C 109.5 . .
H18B C18 H18C 109.5 . .
C20 C19 C16 119.5(4) . .
C20 C19 C18 118.9(4) . .
C16 C19 C18 121.3(4) . .
C19 C20 C21 121.5(4) . .
C19 C20 H20 119.2 . .
C21 C20 H20 119.2 . .
C14 C21 C20 119.0(4) . .
C14 C21 N3 117.7(4) . .
C20 C21 N3 123.0(4) . .
N3 C22 C23 119.8(4) . .
N3 C22 H22 120.1 . .
C23 C22 H22 120.1 . .
C24 C23 N4 107.0(4) . .
C24 C23 C22 132.5(5) . .
N4 C23 C22 120.5(4) . .
C23 C24 C25 108.1(4) . .
C23 C24 H24 126.0 . .
C25 C24 H24 126.0 . .
C26 C25 C24 107.6(4) . .
C26 C25 H25 126.2 . .
C24 C25 H25 126.2 . .
N4 C26 C25 106.9(4) . .
N4 C26 C27 121.9(4) . .
C25 C26 C27 131.0(4) . .
C26 C27 C30 107.8(3) . .
C26 C27 C29 109.7(4) . .
C30 C27 C29 108.9(4) . .
C26 C27 C28 111.4(4) . .
C30 C27 C28 110.7(4) . .
C29 C27 C28 108.4(3) . .
C27 C28 H28A 109.5 . .
C27 C28 H28B 109.5 . .
H28A C28 H28B 109.5 . .
C27 C28 H28C 109.5 . .
H28A C28 H28C 109.5 . .
H28B C28 H28C 109.5 . .
C27 C29 H29A 109.5 . .
C27 C29 H29B 109.5 . .
H29A C29 H29B 109.5 . .
C27 C29 H29C 109.5 . .
H29A C29 H29C 109.5 . .
H29B C29 H29C 109.5 . .
N5 C30 C31 107.7(4) . .
N5 C30 C27 121.5(4) . .
C31 C30 C27 130.7(4) . .
C30 C31 C32 107.7(4) . .
C30 C31 H31 126.1 . .
C32 C31 H31 126.1 . .
C33 C32 C31 107.5(4) . .
C33 C32 H32 126.3 . .
C31 C32 H32 126.3 . .
C32 C33 N5 107.2(4) . .
C32 C33 C34 131.5(4) . .
N5 C33 C34 121.3(4) . .
N6 C34 C33 119.0(4) . .
N6 C34 H34 120.5 . .
C33 C34 H34 120.5 . .
C42 C35 C36 118.4(4) . .
C42 C35 N6 116.6(4) . .
C36 C35 N6 124.9(4) . .
C37 C36 C35 122.0(4) . .
C37 C36 H36 119.0 . .
C35 C36 H36 119.0 . .
C36 C37 C39 119.4(4) . .
C36 C37 C38 120.4(5) . .
C39 C37 C38 120.2(4) . .
C37 C38 H38A 109.5 . .
C37 C38 H38B 109.5 . .
H38A C38 H38B 109.5 . .
C37 C38 H38C 109.5 . .
H38A C38 H38C 109.5 . .
H38B C38 H38C 109.5 . .
C41 C39 C37 119.0(4) . .
C41 C39 C40 119.2(5) . .
C37 C39 C40 121.8(4) . .
C39 C40 H40A 109.5 . .
C39 C40 H40B 109.5 . .
H40A C40 H40B 109.5 . .
C39 C40 H40C 109.5 . .
H40A C40 H40C 109.5 . .
H40B C40 H40C 109.5 . .
C42 C41 C39 121.8(4) . .
C42 C41 H41 119.1 . .
C39 C41 H41 119.1 . .
C41 C42 C35 119.4(4) . .
C41 C42 N7 121.5(4) . .
C35 C42 N7 119.1(4) . .
N9 C43 C44 123.4(5) . .
N9 C43 H43 118.3 . .
C44 C43 H43 118.3 . .
C43 C44 C45 118.9(5) . .
C43 C44 H44 120.5 . .
C45 C44 H44 120.5 . .
C46 C45 C44 118.3(5) . .
C46 C45 H45 120.9 . .
C44 C45 H45 120.9 . .
C45 C46 C47 119.2(5) . .
C45 C46 H46 120.4 . .
C47 C46 H46 120.4 . .
N9 C47 C46 123.2(5) . .
N9 C47 H47 118.4 . .
C46 C47 H47 118.4 . .
Al1 C48 H48A 109.5 . .
Al1 C48 H48B 109.5 . .
H48A C48 H48B 109.5 . .
Al1 C48 H48C 109.5 . .
H48A C48 H48C 109.5 . .
H48B C48 H48C 109.5 . .
Al1 C49 H49A 109.5 . .
Al1 C49 H49B 109.5 . .
H49A C49 H49B 109.5 . .
Al1 C49 H49C 109.5 . .
H49A C49 H49C 109.5 . .
H49B C49 H49C 109.5 . .
N10 C50 C51 123.3(4) . .
N10 C50 H50 118.3 . .
C51 C50 H50 118.3 . .
C50 C51 C52 118.7(5) . .
C50 C51 H51 120.7 . .
C52 C51 H51 120.7 . .
C51 C52 C53 118.8(4) . .
C51 C52 H52 120.6 . .
C53 C52 H52 120.6 . .
C54 C53 C52 118.8(4) . .
C54 C53 H53 120.6 . .
C52 C53 H53 120.6 . .
N10 C54 C53 122.7(5) . .
N10 C54 H54 118.7 . .
C53 C54 H54 118.7 . .
C60 C55 C56 119.8(6) . .
C60 C55 H55 120.1 . .
C56 C55 H55 120.1 . .
C55 C56 C57 120.2(7) . .
C55 C56 H56 119.9 . .
C57 C56 H56 119.9 . .
C58 C57 C56 120.0(7) . .
C58 C57 H57 120.0 . .
C56 C57 H57 120.0 . .
C59 C58 C57 119.9(6) . .
C59 C58 H58 120.1 . .
C57 C58 H58 120.1 . .
C58 C59 C60 119.9(7) . .
C58 C59 H59 120.0 . .
C60 C59 H59 120.0 . .
C55 C60 C59 120.2(6) . .
C55 C60 H60 119.9 . .
C59 C60 H60 119.9 . .
C66 C61 C62 118.9(7) . .
C66 C61 H61 120.5 . .
C62 C61 H61 120.5 . .
C63 C62 C61 120.3(7) . .
C63 C62 H62 119.9 . .
C61 C62 H62 119.9 . .
C62 C63 C64 120.8(7) . .
C62 C63 H63 119.6 . .
C64 C63 H63 119.6 . .
C65 C64 C63 119.1(7) . .
C65 C64 H64 120.4 . .
C63 C64 H64 120.4 . .
C64 C65 C66 119.4(7) . .
C64 C65 H65 120.3 . .
C66 C65 H65 120.3 . .
C61 C66 C65 121.4(7) . .
C61 C66 H66 119.3 . .
C65 C66 H66 119.3 . .
C68 C67 C72 120.0(6) . .
C68 C67 H67 120.0 . .
C72 C67 H67 120.0 . .
C69 C68 C67 121.0(6) . .
C69 C68 H68 119.5 . .
C67 C68 H68 119.5 . .
C68 C69 C70 120.0(6) . .
C68 C69 H69 120.0 . .
C70 C69 H69 120.0 . .
C69 C70 C71 118.4(6) . .
C69 C70 H70 120.8 . .
C71 C70 H70 120.8 . .
C72 C71 C70 119.9(6) . .
C72 C71 H71 120.1 . .
C70 C71 H71 120.1 . .
C71 C72 C67 120.8(6) . .
C71 C72 H72 119.6 . .
C67 C72 H72 119.6 . .
C74 C73 C78 120.2(5) . .
C74 C73 H73 119.9 . .
C78 C73 H73 119.9 . .
C73 C74 C75 119.8(5) . .
C73 C74 H74 120.1 . .
C75 C74 H74 120.1 . .
C74 C75 C76 120.0(5) . .
C74 C75 H75 120.0 . .
C76 C75 H75 120.0 . .
C77 C76 C75 119.9(5) . .
C77 C76 H76 120.1 . .
C75 C76 H76 120.1 . .
C76 C77 C78 119.9(5) . .
C76 C77 H77 120.0 . .
C78 C77 H77 120.0 . .
C73 C78 C77 120.2(5) . .
C73 C78 H78 119.9 . .
C77 C78 H78 119.9 . .
C81 C79 C80 117.9(8) 3_665 .
C81 C79 H79 121.0 3_665 .
C80 C79 H79 121.0 . .
C81 C80 C79 120.1(7) . .
C81 C80 H80 120.0 . .
C79 C80 H80 120.0 . .
C80 C81 C79 122.0(7) . 3_665
C80 C81 H81 119.0 . .
C79 C81 H81 119.0 3_665 .
C87 C82 C83 119.7(6) . .
C87 C82 H82 120.1 . .
C83 C82 H82 120.1 . .
C82 C83 C84 119.6(6) . .
C82 C83 H83 120.2 . .
C84 C83 H83 120.2 . .
C85 C84 C83 120.0(6) . .
C85 C84 H84 120.0 . .
C83 C84 H84 120.0 . .
C84 C85 C86 120.2(6) . .
C84 C85 H85 119.9 . .
C86 C85 H85 119.9 . .
C87 C86 C85 119.8(6) . .
C87 C86 H86 120.1 . .
C85 C86 H86 120.1 . .
C86 C87 C82 120.7(6) . .
C86 C87 H87 119.6 . .
C82 C87 H87 119.6 . .
C93 C88 C89 120.1(6) . .
C93 C88 H88 120.0 . .
C89 C88 H88 120.0 . .
C88 C89 C90 120.1(6) . .
C88 C89 H89 119.9 . .
C90 C89 H89 119.9 . .
C91 C90 C89 119.9(6) . .
C91 C90 H90 120.1 . .
C89 C90 H90 120.1 . .
C92 C91 C90 119.7(6) . .
C92 C91 H91 120.1 . .
C90 C91 H91 120.1 . .
C91 C92 C93 120.6(6) . .
C91 C92 H92 119.7 . .
C93 C92 H92 119.7 . .
C88 C93 C92 119.5(6) . .
C88 C93 H93 120.2 . .
C92 C93 H93 120.2 . .
C1 N7 C42 116.5(4) . .
C1 N7 U1 113.0(3) . .
C42 N7 U1 128.3(3) . .
C5 N8 C2 105.8(4) . .
C5 N8 U1 137.6(3) . .
C2 N8 U1 116.3(3) . .
C9 N1 C12 105.9(3) . .
C9 N1 U1 135.8(3) . .
C12 N1 U1 114.6(3) . .
C13 N2 C14 119.3(4) . .
C13 N2 U1 112.8(3) . .
C14 N2 U1 123.5(3) . .
C22 N3 C21 121.1(4) . .
C26 N4 C23 110.4(4) . .
C26 N4 H100 124(4) . .
C23 N4 H100 125(4) . .
C30 N5 C33 109.9(4) . .
C30 N5 H101 128(4) . .
C33 N5 H101 122(4) . .
C34 N6 C35 121.2(4) . .
C47 N9 C43 117.0(4) . .
C47 N9 U1 123.2(3) . .
C43 N9 U1 119.7(3) . .
C50 N10 C54 117.7(4) . .
C50 N10 Al1 121.0(3) . .
C54 N10 Al1 121.2(3) . .
Al1 O2 U1 166.20(18) . .
O1 U1 O2 174.33(12) . .
O1 U1 N8 95.95(13) . .
O2 U1 N8 88.34(13) . .
O1 U1 N1 98.36(12) . .
O2 U1 N1 86.54(12) . .
N8 U1 N1 70.60(12) . .
O1 U1 N7 96.67(12) . .
O2 U1 N7 81.59(12) . .
N8 U1 N7 66.80(11) . .
N1 U1 N7 135.95(12) . .
O1 U1 N2 99.12(13) . .
O2 U1 N2 80.23(12) . .
N8 U1 N2 135.49(11) . .
N1 U1 N2 65.91(11) . .
N7 U1 N2 150.30(11) . .
O1 U1 N9 88.90(12) . .
O2 U1 N9 85.46(12) . .
N8 U1 N9 143.59(12) . .
N1 U1 N9 144.37(12) . .
N7 U1 N9 76.80(11) . .
N2 U1 N9 78.52(11) . .
O2 Al1 C48 109.16(19) . .
O2 Al1 C49 112.4(2) . .
C48 Al1 C49 117.4(2) . .
O2 Al1 N10 102.36(15) . .
C48 Al1 N10 108.0(2) . .
C49 Al1 N10 106.29(19) . .

loop_
_geom_bond_atom_site_label_1
_geom_bond_atom_site_label_2
_geom_bond_distance
_geom_bond_site_symmetry_2
C1 N7 1.295(6) .
C1 C2 1.415(6) .
C1 H1 0.9500 .
C2 N8 1.382(6) .
C2 C3 1.397(6) .
C3 C4 1.390(6) .
C3 H3 0.9500 .
C4 C5 1.396(7) .
C4 H4 0.9500 .
C5 N8 1.368(5) .
C5 C6 1.509(6) .
C6 C9 1.512(6) .
C6 C7 1.540(6) .
C6 C8 1.545(6) .
C7 H7A 0.9800 .
C7 H7B 0.9800 .
C7 H7C 0.9800 .
C8 H8A 0.9800 .
C8 H8B 0.9800 .
C8 H8C 0.9800 .
C9 N1 1.363(5) .
C9 C10 1.407(6) .
C10 C11 1.396(7) .
C10 H10 0.9500 .
C11 C12 1.399(6) .
C11 H11 0.9500 .
C12 N1 1.397(6) .
C12 C13 1.418(6) .
C13 N2 1.301(6) .
C13 H13 0.9500 .
C14 C21 1.396(6) .
C14 C15 1.400(6) .
C14 N2 1.416(5) .
C15 C16 1.393(6) .
C15 H15 0.9500 .
C16 C19 1.400(7) .
C16 C17 1.509(6) .
C17 H17A 0.9800 .
C17 H17B 0.9800 .
C17 H17C 0.9800 .
C18 C19 1.510(6) .
C18 H18A 0.9800 .
C18 H18B 0.9800 .
C18 H18C 0.9800 .
C19 C20 1.394(6) .
C20 C21 1.399(6) .
C20 H20 0.9500 .
C21 N3 1.409(5) .
C22 N3 1.275(6) .
C22 C23 1.443(6) .
C22 H22 0.9500 .
C23 C24 1.368(6) .
C23 N4 1.379(6) .
C24 C25 1.413(7) .
C24 H24 0.9500 .
C25 C26 1.384(7) .
C25 H25 0.9500 .
C26 N4 1.367(5) .
C26 C27 1.510(6) .
C27 C30 1.517(6) .
C27 C29 1.538(6) .
C27 C28 1.541(6) .
C28 H28A 0.9800 .
C28 H28B 0.9800 .
C28 H28C 0.9800 .
C29 H29A 0.9800 .
C29 H29B 0.9800 .
C29 H29C 0.9800 .
C30 N5 1.361(6) .
C30 C31 1.377(6) .
C31 C32 1.411(6) .
C31 H31 0.9500 .
C32 C33 1.379(6) .
C32 H32 0.9500 .
C33 N5 1.380(5) .
C33 C34 1.436(6) .
C34 N6 1.287(6) .
C34 H34 0.9500 .
C35 C42 1.405(6) .
C35 C36 1.406(6) .
C35 N6 1.411(5) .
C36 C37 1.380(7) .
C36 H36 0.9500 .
C37 C39 1.404(7) .
C37 C38 1.514(6) .
C38 H38A 0.9800 .
C38 H38B 0.9800 .
C38 H38C 0.9800 .
C39 C41 1.393(6) .
C39 C40 1.512(7) .
C40 H40A 0.9800 .
C40 H40B 0.9800 .
C40 H40C 0.9800 .
C41 C42 1.390(6) .
C41 H41 0.9500 .
C42 N7 1.421(5) .
C43 N9 1.346(6) .
C43 C44 1.379(7) .
C43 H43 0.9500 .
C44 C45 1.388(8) .
C44 H44 0.9500 .
C45 C46 1.383(7) .
C45 H45 0.9500 .
C46 C47 1.383(6) .
C46 H46 0.9500 .
C47 N9 1.340(6) .
C47 H47 0.9500 .
C48 Al1 1.962(5) .
C48 H48A 0.9800 .
C48 H48B 0.9800 .
C48 H48C 0.9800 .
C49 Al1 1.964(5) .
C49 H49A 0.9800 .
C49 H49B 0.9800 .
C49 H49C 0.9800 .
C50 N10 1.339(6) .
C50 C51 1.376(6) .
C50 H50 0.9500 .
C51 C52 1.380(7) .
C51 H51 0.9500 .
C52 C53 1.389(7) .
C52 H52 0.9500 .
C53 C54 1.381(6) .
C53 H53 0.9500 .
C54 N10 1.341(6) .
C54 H54 0.9500 .
C55 C60 1.367(9) .
C55 C56 1.374(9) .
C55 H55 0.9500 .
C56 C57 1.376(10) .
C56 H56 0.9500 .
C57 C58 1.374(11) .
C57 H57 0.9500 .
C58 C59 1.370(10) .
C58 H58 0.9500 .
C59 C60 1.384(8) .
C59 H59 0.9500 .
C60 H60 0.9500 .
C61 C66 1.369(9) .
C61 C62 1.378(10) .
C61 H61 0.9500 .
C62 C63 1.373(10) .
C62 H62 0.9500 .
C63 C64 1.386(10) .
C63 H63 0.9500 .
C64 C65 1.375(10) .
C64 H64 0.9500 .
C65 C66 1.388(9) .
C65 H65 0.9500 .
C66 H66 0.9500 .
C67 C68 1.363(8) .
C67 C72 1.365(8) .
C67 H67 0.9500 .
C68 C69 1.357(9) .
C68 H68 0.9500 .
C69 C70 1.399(10) .
C69 H69 0.9500 .
C70 C71 1.399(10) .
C70 H70 0.9500 .
C71 C72 1.362(9) .
C71 H71 0.9500 .
C72 H72 0.9500 .
C73 C74 1.371(7) .
C73 C78 1.379(7) .
C73 H73 0.9500 .
C74 C75 1.385(7) .
C74 H74 0.9500 .
C75 C76 1.388(7) .
C75 H75 0.9500 .
C76 C77 1.373(7) .
C76 H76 0.9500 .
C77 C78 1.381(8) .
C77 H77 0.9500 .
C78 H78 0.9500 .
C79 C81 1.384(10) 3_665
C79 C80 1.389(10) .
C79 H79 0.9500 .
C80 C81 1.373(11) .
C80 H80 0.9500 .
C81 C79 1.384(10) 3_665
C81 H81 0.9500 .
C82 C87 1.381(8) .
C82 C83 1.387(8) .
C82 H82 0.9500 .
C83 C84 1.389(9) .
C83 H83 0.9500 .
C84 C85 1.375(9) .
C84 H84 0.9500 .
C85 C86 1.387(9) .
C85 H85 0.9500 .
C86 C87 1.368(9) .
C86 H86 0.9500 .
C87 H87 0.9500 .
C88 C93 1.380(9) .
C88 C89 1.381(8) .
C88 H88 0.9500 .
C89 C90 1.383(8) .
C89 H89 0.9500 .
C90 C91 1.382(9) .
C90 H90 0.9500 .
C91 C92 1.377(8) .
C91 H91 0.9500 .
C92 C93 1.383(8) .
C92 H92 0.9500 .
C93 H93 0.9500 .
N7 U1 2.604(4) .
N8 U1 2.463(4) .
N1 U1 2.473(3) .
N2 U1 2.604(4) .
N4 H100 0.79(6) .
N5 H101 0.82(6) .
N9 U1 2.612(4) .
N10 Al1 1.980(4) .
O2 Al1 1.777(3) .
O2 U1 1.962(3) .
O1 U1 1.856(3) .

loop_
_geom_torsion_atom_site_label_1
_geom_torsion_atom_site_label_2
_geom_torsion_atom_site_label_3
_geom_torsion_atom_site_label_4
_geom_torsion
_geom_torsion_site_symmetry_1
_geom_torsion_site_symmetry_4
N7 C1 C2 N8 -4.7(7) . .
N7 C1 C2 C3 172.6(5) . .
N8 C2 C3 C4 0.4(5) . .
C1 C2 C3 C4 -177.1(5) . .
C2 C3 C4 C5 -0.4(5) . .
C3 C4 C5 N8 0.2(5) . .
C3 C4 C5 C6 177.6(4) . .
N8 C5 C6 C9 -46.8(6) . .
C4 C5 C6 C9 136.1(5) . .
N8 C5 C6 C7 -168.3(4) . .
C4 C5 C6 C7 14.5(6) . .
N8 C5 C6 C8 72.8(5) . .
C4 C5 C6 C8 -104.3(5) . .
C5 C6 C9 N1 54.9(6) . .
C7 C6 C9 N1 176.6(4) . .
C8 C6 C9 N1 -65.4(5) . .
C5 C6 C9 C10 -128.3(5) . .
C7 C6 C9 C10 -6.7(6) . .
C8 C6 C9 C10 111.3(5) . .
N1 C9 C10 C11 0.0(5) . .
C6 C9 C10 C11 -177.0(4) . .
C9 C10 C11 C12 0.4(5) . .
C10 C11 C12 N1 -0.6(5) . .
C10 C11 C12 C13 177.8(5) . .
N1 C12 C13 N2 1.2(7) . .
C11 C12 C13 N2 -177.1(5) . .
C21 C14 C15 C16 -5.0(7) . .
N2 C14 C15 C16 168.9(4) . .
C14 C15 C16 C19 2.8(7) . .
C14 C15 C16 C17 -174.3(4) . .
C15 C16 C19 C20 1.5(7) . .
C17 C16 C19 C20 178.5(4) . .
C15 C16 C19 C18 -173.1(4) . .
C17 C16 C19 C18 3.9(7) . .
C16 C19 C20 C21 -3.6(7) . .
C18 C19 C20 C21 171.2(4) . .
C15 C14 C21 C20 2.9(6) . .
N2 C14 C21 C20 -171.2(4) . .
C15 C14 C21 N3 176.2(4) . .
N2 C14 C21 N3 2.0(6) . .
C19 C20 C21 C14 1.3(7) . .
C19 C20 C21 N3 -171.5(4) . .
N3 C22 C23 C24 -178.9(4) . .
N3 C22 C23 N4 -0.9(6) . .
N4 C23 C24 C25 -0.6(5) . .
C22 C23 C24 C25 177.6(4) . .
C23 C24 C25 C26 0.5(5) . .
C24 C25 C26 N4 -0.2(5) . .
C24 C25 C26 C27 -175.8(4) . .
N4 C26 C27 C30 -70.8(5) . .
C25 C26 C27 C30 104.3(5) . .
N4 C26 C27 C29 170.8(4) . .
C25 C26 C27 C29 -14.1(6) . .
N4 C26 C27 C28 50.8(5) . .
C25 C26 C27 C28 -134.2(5) . .
C26 C27 C30 N5 70.3(5) . .
C29 C27 C30 N5 -170.8(4) . .
C28 C27 C30 N5 -51.7(5) . .
C26 C27 C30 C31 -105.8(5) . .
C29 C27 C30 C31 13.1(7) . .
C28 C27 C30 C31 132.2(5) . .
N5 C30 C31 C32 0.4(5) . .
C27 C30 C31 C32 176.9(5) . .
C30 C31 C32 C33 -0.2(6) . .
C31 C32 C33 N5 -0.1(5) . .
C31 C32 C33 C34 177.6(5) . .
C32 C33 C34 N6 -179.0(5) . .
N5 C33 C34 N6 -1.6(7) . .
C42 C35 C36 C37 -0.1(7) . .
N6 C35 C36 C37 176.7(5) . .
C35 C36 C37 C39 0.1(8) . .
C35 C36 C37 C38 -178.7(5) . .
C36 C37 C39 C41 0.4(7) . .
C38 C37 C39 C41 179.2(5) . .
C36 C37 C39 C40 -177.6(5) . .
C38 C37 C39 C40 1.2(8) . .
C37 C39 C41 C42 -0.9(7) . .
C40 C39 C41 C42 177.2(5) . .
C39 C41 C42 C35 0.8(7) . .
C39 C41 C42 N7 -178.5(4) . .
C36 C35 C42 C41 -0.3(7) . .
N6 C35 C42 C41 -177.4(4) . .
C36 C35 C42 N7 179.0(4) . .
N6 C35 C42 N7 1.9(6) . .
N9 C43 C44 C45 -0.8(8) . .
C43 C44 C45 C46 -0.3(8) . .
C44 C45 C46 C47 1.3(8) . .
C45 C46 C47 N9 -1.4(8) . .
N10 C50 C51 C52 0.0(8) . .
C50 C51 C52 C53 1.1(7) . .
C51 C52 C53 C54 -1.3(7) . .
C52 C53 C54 N10 0.6(8) . .
C60 C55 C56 C57 0.2(10) . .
C55 C56 C57 C58 0.0(11) . .
C56 C57 C58 C59 0.3(12) . .
C57 C58 C59 C60 -0.8(12) . .
C56 C55 C60 C59 -0.7(10) . .
C58 C59 C60 C55 1.0(11) . .
C66 C61 C62 C63 -0.5(11) . .
C61 C62 C63 C64 0.0(11) . .
C62 C63 C64 C65 -0.6(11) . .
C63 C64 C65 C66 1.7(10) . .
C62 C61 C66 C65 1.6(10) . .
C64 C65 C66 C61 -2.2(10) . .
C72 C67 C68 C69 -0.5(9) . .
C67 C68 C69 C70 0.6(10) . .
C68 C69 C70 C71 0.1(10) . .
C69 C70 C71 C72 -0.9(11) . .
C70 C71 C72 C67 1.1(11) . .
C68 C67 C72 C71 -0.4(10) . .
C78 C73 C74 C75 0.5(9) . .
C73 C74 C75 C76 -0.9(9) . .
C74 C75 C76 C77 0.8(9) . .
C75 C76 C77 C78 -0.3(9) . .
C74 C73 C78 C77 0.0(9) . .
C76 C77 C78 C73 -0.1(9) . .
C81 C79 C80 C81 2.4(11) 3_665 .
C79 C80 C81 C79 -2.5(12) . 3_665
C87 C82 C83 C84 -0.7(9) . .
C82 C83 C84 C85 0.8(9) . .
C83 C84 C85 C86 0.0(9) . .
C84 C85 C86 C87 -0.8(9) . .
C85 C86 C87 C82 0.8(9) . .
C83 C82 C87 C86 -0.1(9) . .
C93 C88 C89 C90 0.7(9) . .
C88 C89 C90 C91 0.3(9) . .
C89 C90 C91 C92 -0.5(9) . .
C90 C91 C92 C93 -0.3(10) . .
C89 C88 C93 C92 -1.5(9) . .
C91 C92 C93 C88 1.3(9) . .
C2 C1 N7 C42 178.8(4) . .
C2 C1 N7 U1 14.0(5) . .
C41 C42 N7 C1 -58.9(6) . .
C35 C42 N7 C1 121.8(5) . .
C41 C42 N7 U1 103.1(5) . .
C35 C42 N7 U1 -76.2(5) . .
C4 C5 N8 C2 0.0(5) . .
C6 C5 N8 C2 -177.6(4) . .
C4 C5 N8 U1 -172.3(3) . .
C6 C5 N8 U1 10.1(7) . .
C3 C2 N8 C5 -0.2(5) . .
C1 C2 N8 C5 177.5(4) . .
C3 C2 N8 U1 174.0(3) . .
C1 C2 N8 U1 -8.3(5) . .
C10 C9 N1 C12 -0.3(5) . .
C6 C9 N1 C12 176.9(4) . .
C10 C9 N1 U1 155.9(3) . .
C6 C9 N1 U1 -26.8(6) . .
C11 C12 N1 C9 0.6(5) . .
C13 C12 N1 C9 -178.0(4) . .
C11 C12 N1 U1 -161.4(3) . .
C13 C12 N1 U1 20.0(5) . .
C12 C13 N2 C14 -177.4(4) . .
C12 C13 N2 U1 -20.3(5) . .
C21 C14 N2 C13 -134.9(4) . .
C15 C14 N2 C13 51.1(6) . .
C21 C14 N2 U1 70.5(5) . .
C15 C14 N2 U1 -103.4(4) . .
C23 C22 N3 C21 173.1(4) . .
C14 C21 N3 C22 146.4(4) . .
C20 C21 N3 C22 -40.6(6) . .
C25 C26 N4 C23 -0.1(5) . .
C27 C26 N4 C23 176.0(4) . .
C24 C23 N4 C26 0.5(5) . .
C22 C23 N4 C26 -178.0(4) . .
C31 C30 N5 C33 -0.5(5) . .
C27 C30 N5 C33 -177.3(4) . .
C32 C33 N5 C30 0.3(5) . .
C34 C33 N5 C30 -177.6(4) . .
C33 C34 N6 C35 -176.8(4) . .
C42 C35 N6 C34 -152.1(4) . .
C36 C35 N6 C34 31.0(7) . .
C46 C47 N9 C43 0.4(7) . .
C46 C47 N9 U1 176.7(4) . .
C44 C43 N9 C47 0.8(7) . .
C44 C43 N9 U1 -175.7(4) . .
C51 C50 N10 C54 -0.8(7) . .
C51 C50 N10 Al1 177.0(4) . .
C53 C54 N10 C50 0.5(7) . .
C53 C54 N10 Al1 -177.3(4) . .
Al1 O2 U1 O1 -177.6(10) . .
Al1 O2 U1 N8 -38.3(8) . .
Al1 O2 U1 N1 32.4(8) . .
Al1 O2 U1 N7 -105.1(8) . .
Al1 O2 U1 N2 98.5(8) . .
Al1 O2 U1 N9 177.6(9) . .
C5 N8 U1 O1 -83.2(4) . .
C2 N8 U1 O1 105.0(3) . .
C5 N8 U1 O2 100.5(4) . .
C2 N8 U1 O2 -71.3(3) . .
C5 N8 U1 N1 13.5(4) . .
C2 N8 U1 N1 -158.2(3) . .
C5 N8 U1 N7 -178.0(5) . .
C2 N8 U1 N7 10.3(3) . .
C5 N8 U1 N2 26.2(5) . .
C2 N8 U1 N2 -145.5(3) . .
C5 N8 U1 N9 -179.5(4) . .
C2 N8 U1 N9 8.8(4) . .
C9 N1 U1 O1 88.5(4) . .
C12 N1 U1 O1 -116.7(3) . .
C9 N1 U1 O2 -94.3(4) . .
C12 N1 U1 O2 60.4(3) . .
C9 N1 U1 N8 -4.9(4) . .
C12 N1 U1 N8 149.9(3) . .
C9 N1 U1 N7 -20.2(5) . .
C12 N1 U1 N7 134.6(3) . .
C9 N1 U1 N2 -175.2(4) . .
C12 N1 U1 N2 -20.4(3) . .
C9 N1 U1 N9 -171.6(4) . .
C12 N1 U1 N9 -16.8(4) . .
C1 N7 U1 O1 -106.1(3) . .
C42 N7 U1 O1 91.3(4) . .
C1 N7 U1 O2 79.3(3) . .
C42 N7 U1 O2 -83.3(4) . .
C1 N7 U1 N8 -12.5(3) . .
C42 N7 U1 N8 -175.1(4) . .
C1 N7 U1 N1 3.2(4) . .
C42 N7 U1 N1 -159.3(3) . .
C1 N7 U1 N2 132.1(3) . .
C42 N7 U1 N2 -30.5(5) . .
C1 N7 U1 N9 166.6(3) . .
C42 N7 U1 N9 4.0(3) . .
C13 N2 U1 O1 116.4(3) . .
C14 N2 U1 O1 -87.6(3) . .
C13 N2 U1 O2 -69.3(3) . .
C14 N2 U1 O2 86.7(3) . .
C13 N2 U1 N8 8.2(4) . .
C14 N2 U1 N8 164.2(3) . .
C13 N2 U1 N1 21.3(3) . .
C14 N2 U1 N1 177.3(4) . .
C13 N2 U1 N7 -122.3(3) . .
C14 N2 U1 N7 33.7(5) . .
C13 N2 U1 N9 -156.6(3) . .
C14 N2 U1 N9 -0.6(3) . .
C47 N9 U1 O1 -1.9(4) . .
C43 N9 U1 O1 174.4(4) . .
C47 N9 U1 O2 177.6(4) . .
C43 N9 U1 O2 -6.1(3) . .
C47 N9 U1 N8 96.6(4) . .
C43 N9 U1 N8 -87.1(4) . .
C47 N9 U1 N1 -104.8(4) . .
C43 N9 U1 N1 71.5(4) . .
C47 N9 U1 N7 95.2(4) . .
C43 N9 U1 N7 -88.5(4) . .
C47 N9 U1 N2 -101.4(4) . .
C43 N9 U1 N2 74.8(3) . .
U1 O2 Al1 C48 120.1(8) . .
U1 O2 Al1 C49 -107.8(8) . .
U1 O2 Al1 N10 5.8(9) . .
C50 N10 Al1 O2 80.9(4) . .
C54 N10 Al1 O2 -101.4(4) . .
C50 N10 Al1 C48 -34.2(4) . .
C54 N10 Al1 C48 143.4(4) . .
C50 N10 Al1 C49 -161.0(4) . .
C54 N10 Al1 C49 16.7(4) . .
